data_7003526
loop_
_publ_author_name
'Wei, Xue-Hong'
'Farwell, James D.'
'Hitchcock, Peter B.'
'Lappert, Michael F.'

_publ_section_title
;
 Synthesis and structures of some new types of lithium \b-diketiminates
;
_journal_issue 8
_journal_name_full 'Dalton Transactions'
_journal_page_first 1073
_journal_page_last 1080
_journal_paper_doi 10.1039/b716888h
_journal_year 2008
_chemical_compound_source 'synthesis as described'
_chemical_formula_moiety 'C48 H84 Li2 N6 O2 Si4'
_chemical_formula_sum 'C48 H84 Li2 N6 O2 Si4'
_chemical_formula_weight 903.45
_space_group_IT_number 14
_symmetry_cell_setting monoclinic
_symmetry_Int_Tables_number 14
_symmetry_space_group_name_Hall '-P 2ybc'
_symmetry_space_group_name_H-M 'P 1 21/c 1'
_atom_sites_solution_hydrogens geom
_atom_sites_solution_primary direct
_atom_sites_solution_secondary difmap
_audit_conform_dict_location ftp://ftp.iucr.org/cifdics/cif_core.dic
_audit_conform_dict_name cif_core.dic
_audit_conform_dict_version 2.1
_audit_creation_date 2002-01-02T11:02:37-00:00
_audit_creation_method 'WinGX routine CIF_UPDATE'
_cell_angle_alpha 90
_cell_angle_beta 96.894(2)
_cell_angle_gamma 90
_cell_formula_units_Z 2
_cell_length_a 13.7827(9)
_cell_length_b 9.7621(4)
_cell_length_c 21.3079(12)
_cell_measurement_reflns_used 9565
_cell_measurement_temperature 173(2)
_cell_measurement_theta_max 21.967
_cell_measurement_theta_min 4.076
_cell_measurement_wavelength 0.71073
_cell_volume 2846.2(3)
_computing_cell_refinement 'HKL Scalepack (Otwinowski & Minor 1997)'
_computing_data_reduction 'HKL Denzo and Scalepack (Otwinowski & Minor 1997)'
_computing_molecular_graphics 'Ortep-3 for Windows (Farrugia, 1997)'
_computing_publication_material 'WinGX publication routines (Farrugia, 1999)'
_computing_structure_refinement 'SHELXL-97 (Sheldrick, 1997)'
_computing_structure_solution 'SHELXS-97 (Sheldrick, 1997)'
_diffrn_ambient_temperature 173(2)
_diffrn_measured_fraction_theta_full 0.989
_diffrn_measured_fraction_theta_max 0.989
_diffrn_measurement_device KappaCCD
_diffrn_measurement_method CCD
_diffrn_radiation_monochromator graphite
_diffrn_radiation_probe x-ray
_diffrn_radiation_type MoK\a
_diffrn_radiation_wavelength 0.71073
_diffrn_reflns_av_R_equivalents 0.0546
_diffrn_reflns_av_unetI/netI 0.0476
_diffrn_reflns_limit_h_max 14
_diffrn_reflns_limit_h_min -14
_diffrn_reflns_limit_k_max 10
_diffrn_reflns_limit_k_min -10
_diffrn_reflns_limit_l_max 22
_diffrn_reflns_limit_l_min -20
_diffrn_reflns_number 11437
_diffrn_reflns_theta_full 21.97
_diffrn_reflns_theta_max 21.97
_diffrn_reflns_theta_min 4.18
_exptl_absorpt_coefficient_mu 0.143
_exptl_absorpt_correction_type none
_exptl_crystal_colour colourless
_exptl_crystal_density_diffrn 1.054
_exptl_crystal_density_method 'not measured'
_exptl_crystal_description prism
_exptl_crystal_F_000 984
_exptl_crystal_size_max 0.3
_exptl_crystal_size_mid 0.2
_exptl_crystal_size_min 0.2
_refine_diff_density_max 0.425
_refine_diff_density_min -0.336
_refine_diff_density_rms 0.045
_refine_ls_extinction_method none
_refine_ls_goodness_of_fit_ref 0.952
_refine_ls_hydrogen_treatment mixed
_refine_ls_matrix_type full
_refine_ls_number_parameters 294
_refine_ls_number_reflns 3443
_refine_ls_number_restraints 12
_refine_ls_restrained_S_all 0.952
_refine_ls_R_factor_all 0.0892
_refine_ls_R_factor_gt 0.0714
_refine_ls_shift/su_max 0.000
_refine_ls_shift/su_mean 0.000
_refine_ls_structure_factor_coef Fsqd
_refine_ls_weighting_details 'calc w=1/[\s^2^(Fo^2^)+(0.1190P)^2^+3.4045P] where P=(Fo^2^+2Fc^2^)/3'
_refine_ls_weighting_scheme calc
_refine_ls_wR_factor_gt 0.1885
_refine_ls_wR_factor_ref 0.2035
_reflns_number_gt 2753
_reflns_number_total 3443
_reflns_threshold_expression >2sigma(I)
_cod_data_source_file b716888h.txt
_cod_data_source_block (5)-dec2201
_cod_original_sg_symbol_H-M P2(1)/c
_cod_database_code 7003526

loop_
_symmetry_equiv_pos_as_xyz
'x, y, z'
'-x, y+1/2, -z+1/2'
'-x, -y, -z'
'x, -y-1/2, z-1/2'

loop_
_atom_site_label
_atom_site_type_symbol
_atom_site_fract_x
_atom_site_fract_y
_atom_site_fract_z
_atom_site_U_iso_or_equiv
_atom_site_adp_type
_atom_site_occupancy
_atom_site_symmetry_multiplicity
_atom_site_calc_flag
_atom_site_refinement_flags
_atom_site_disorder_assembly
_atom_site_disorder_group
Li Li 0.9330(5) 0.4244(8) 0.0213(3) 0.0645(19) Uani 1 1 d . . .
Si1 Si 0.72522(9) 0.93007(13) 0.19258(6) 0.0605(4) Uani 1 1 d . . .
Si2 Si 0.87155(11) 0.53581(14) 0.19068(5) 0.0758(5) Uani 1 1 d . B .
O O 0.8505(3) 0.2721(4) -0.0070(2) 0.1037(12) Uani 1 1 d D . .
N1 N 0.9231(3) 0.6037(4) -0.04545(19) 0.0644(11) Uani 1 1 d . . .
H1 H 0.904(3) 0.631(4) -0.080(2) 0.064(14) Uiso 1 1 d . . .
N2 N 0.8586(2) 0.5885(3) 0.04962(14) 0.0467(8) Uani 1 1 d . . .
N3 N 0.6642(3) 0.7764(4) 0.18791(16) 0.0649(10) Uani 1 1 d . . .
C1 C 0.8534(3) 0.6337(4) -0.00981(18) 0.0477(10) Uani 1 1 d . B .
C2 C 0.7626(3) 0.7129(4) -0.02663(17) 0.0485(10) Uani 1 1 d . . .
C3 C 0.7255(3) 0.7795(5) -0.08135(19) 0.0672(13) Uani 1 1 d . B .
H3 H 0.7602 0.7807 -0.1173 0.081 Uiso 1 1 calc R . .
C4 C 0.6360(3) 0.8444(5) -0.0823(2) 0.0780(15) Uani 1 1 d . . .
H4 H 0.6082 0.8893 -0.1197 0.094 Uiso 1 1 calc R B .
C5 C 0.5868(3) 0.8450(5) -0.0297(2) 0.0692(13) Uani 1 1 d . B .
H5 H 0.5253 0.8897 -0.0317 0.083 Uiso 1 1 calc R . .
C6 C 0.6253(3) 0.7817(4) 0.02571(19) 0.0562(11) Uani 1 1 d . . .
H6 H 0.5918 0.7852 0.0622 0.067 Uiso 1 1 calc R B .
C7 C 0.7137(2) 0.7128(4) 0.02720(16) 0.0449(9) Uani 1 1 d . B .
C8 C 0.7769(2) 0.6353(4) 0.07650(17) 0.0455(9) Uani 1 1 d . B .
C9 C 0.7659(3) 0.6127(4) 0.13817(18) 0.0554(11) Uani 1 1 d . . .
C10 C 0.6746(3) 0.6599(5) 0.1657(2) 0.0652(12) Uani 1 1 d . A .
C11 C 0.5879(4) 0.5536(5) 0.1681(3) 0.095(2) Uani 1 1 d . . .
C15 C 0.7526(4) 0.9699(7) 0.2776(3) 0.103(2) Uani 1 1 d . . .
H15A H 0.7790 1.0629 0.2827 0.155 Uiso 1 1 calc R . .
H15B H 0.8008 0.9044 0.2974 0.155 Uiso 1 1 calc R . .
H15C H 0.6926 0.9633 0.2978 0.155 Uiso 1 1 calc R . .
C16 C 0.8384(4) 0.9461(5) 0.1547(3) 0.0819(15) Uani 1 1 d . . .
H16A H 0.8241 0.9261 0.1094 0.123 Uiso 1 1 calc R . .
H16B H 0.8872 0.8811 0.1741 0.123 Uiso 1 1 calc R . .
H16C H 0.8638 1.0396 0.1603 0.123 Uiso 1 1 calc R . .
C17 C 0.6342(4) 1.0522(6) 0.1557(3) 0.0962(18) Uani 1 1 d . . .
H17A H 0.5743 1.0452 0.1760 0.144 Uiso 1 1 calc R . .
H17B H 0.6195 1.0312 0.1106 0.144 Uiso 1 1 calc R . .
H17C H 0.6602 1.1455 0.1608 0.144 Uiso 1 1 calc R . .
C18 C 0.8545(6) 0.5694(8) 0.2752(2) 0.143(3) Uani 1 1 d . . .
H18A H 0.9079 0.5267 0.3030 0.215 Uiso 1 1 calc R B .
H18B H 0.7920 0.5306 0.2841 0.215 Uiso 1 1 calc R . .
H18C H 0.8546 0.6684 0.2828 0.215 Uiso 1 1 calc R . .
C19 C 0.9918(4) 0.6140(6) 0.1792(3) 0.0922(17) Uani 1 1 d . . .
H19A H 0.9900 0.7125 0.1879 0.138 Uiso 1 1 calc R B .
H19B H 1.0049 0.5996 0.1355 0.138 Uiso 1 1 calc R . .
H19C H 1.0436 0.5711 0.2082 0.138 Uiso 1 1 calc R . .
C20 C 0.8809(5) 0.3461(6) 0.1769(3) 0.116(2) Uani 1 1 d . . .
H20A H 0.9366 0.3090 0.2047 0.174 Uiso 1 1 calc R B .
H20B H 0.8904 0.3293 0.1327 0.174 Uiso 1 1 calc R . .
H20C H 0.8207 0.3012 0.1862 0.174 Uiso 1 1 calc R . .
C12 C 0.4982(6) 0.6332(9) 0.1782(7) 0.184(6) Uani 0.922(9) 1 d P A 1
H12A H 0.5168 0.7134 0.2046 0.276 Uiso 0.922(9) 1 calc PR A 1
H12B H 0.4541 0.5750 0.1994 0.276 Uiso 0.922(9) 1 calc PR A 1
H12C H 0.4649 0.6632 0.1373 0.276 Uiso 0.922(9) 1 calc PR A 1
C13 C 0.6150(8) 0.4603(9) 0.2254(5) 0.170(5) Uani 0.922(9) 1 d P A 1
H13A H 0.5711 0.3809 0.2227 0.254 Uiso 0.922(9) 1 calc PR A 1
H13B H 0.6084 0.5113 0.2643 0.254 Uiso 0.922(9) 1 calc PR A 1
H13C H 0.6826 0.4290 0.2259 0.254 Uiso 0.922(9) 1 calc PR A 1
C14 C 0.5762(6) 0.4700(8) 0.1111(4) 0.133(4) Uani 0.922(9) 1 d P A 1
H14A H 0.5454 0.3828 0.1199 0.200 Uiso 0.922(9) 1 calc PR A 1
H14B H 0.6405 0.4524 0.0974 0.200 Uiso 0.922(9) 1 calc PR A 1
H14C H 0.5351 0.5186 0.0776 0.200 Uiso 0.922(9) 1 calc PR A 1
C21 C 0.7604(8) 0.303(2) -0.0485(7) 0.179(9) Uiso 0.474(13) 1 d PD B 1
H21A H 0.7579 0.2562 -0.0898 0.214 Uiso 0.474(13) 1 calc PR B 1
H21B H 0.7516 0.4032 -0.0554 0.214 Uiso 0.474(13) 1 calc PR B 1
C22 C 0.6860(6) 0.244(3) -0.0075(11) 0.198(10) Uiso 0.474(13) 1 d PD B 1
H22A H 0.6196 0.2614 -0.0281 0.297 Uiso 0.474(13) 1 calc PR B 1
H22B H 0.6945 0.2885 0.0341 0.297 Uiso 0.474(13) 1 calc PR B 1
H22C H 0.6964 0.1455 -0.0025 0.297 Uiso 0.474(13) 1 calc PR B 1
C23 C 0.8791(13) 0.1276(8) -0.0076(8) 0.151(7) Uiso 0.474(13) 1 d PD B 1
H23A H 0.8218 0.0662 -0.0156 0.181 Uiso 0.474(13) 1 calc PR B 1
H23B H 0.9192 0.1004 0.0321 0.181 Uiso 0.474(13) 1 calc PR B 1
C24 C 0.9391(15) 0.1317(16) -0.0638(9) 0.161(8) Uiso 0.474(13) 1 d PD B 1
H24A H 0.9645 0.0399 -0.0710 0.241 Uiso 0.474(13) 1 calc PR B 1
H24B H 0.9938 0.1956 -0.0546 0.241 Uiso 0.474(13) 1 calc PR B 1
H24C H 0.8975 0.1621 -0.1017 0.241 Uiso 0.474(13) 1 calc PR B 1
C13A C 0.628(4) 0.388(5) 0.170(3) 0.054(17) Uiso 0.078(9) 1 d P A 2
H13D H 0.6445 0.3624 0.1282 0.081 Uiso 0.078(9) 1 calc PR A 2
H13E H 0.5759 0.3278 0.1816 0.081 Uiso 0.078(9) 1 calc PR A 2
H13F H 0.6856 0.3793 0.2013 0.081 Uiso 0.078(9) 1 calc PR A 2
C12A C 0.547(4) 0.555(6) 0.237(2) 0.052(16) Uiso 0.078(9) 1 d P A 2
H12D H 0.5040 0.4768 0.2399 0.078 Uiso 0.078(9) 1 calc PR A 2
H12E H 0.5110 0.6404 0.2412 0.078 Uiso 0.078(9) 1 calc PR A 2
H12F H 0.6025 0.5502 0.2701 0.078 Uiso 0.078(9) 1 calc PR A 2
C14A C 0.501(6) 0.565(8) 0.123(4) 0.08(2) Uiso 0.078(9) 1 d P A 2
H14D H 0.5183 0.5531 0.0802 0.125 Uiso 0.078(9) 1 calc PR A 2
H14E H 0.4716 0.6559 0.1268 0.125 Uiso 0.078(9) 1 calc PR A 2
H14F H 0.4539 0.4944 0.1318 0.125 Uiso 0.078(9) 1 calc PR A 2
C21A C 0.7543(6) 0.2534(18) 0.0154(7) 0.154(7) Uiso 0.526(13) 1 d PD B 2
H21C H 0.7510 0.2978 0.0568 0.184 Uiso 0.526(13) 1 calc PR B 2
H21D H 0.7367 0.1554 0.0180 0.184 Uiso 0.526(13) 1 calc PR B 2
C22A C 0.6907(7) 0.327(2) -0.0379(9) 0.201(9) Uiso 0.526(13) 1 d PD B 2
H22D H 0.6224 0.3258 -0.0293 0.302 Uiso 0.526(13) 1 calc PR B 2
H22E H 0.6961 0.2804 -0.0781 0.302 Uiso 0.526(13) 1 calc PR B 2
H22F H 0.7127 0.4221 -0.0405 0.302 Uiso 0.526(13) 1 calc PR B 2
C23A C 0.8594(16) 0.1738(19) -0.0584(7) 0.198(9) Uiso 0.526(13) 1 d PD B 2
H23C H 0.8694 0.2201 -0.0985 0.238 Uiso 0.526(13) 1 calc PR B 2
H23D H 0.8024 0.1117 -0.0655 0.238 Uiso 0.526(13) 1 calc PR B 2
C24A C 0.952(2) 0.099(3) -0.0286(17) 0.38(3) Uiso 0.526(13) 1 d PD B 2
H24D H 0.9712 0.0301 -0.0583 0.576 Uiso 0.526(13) 1 calc PR B 2
H24E H 0.9389 0.0541 0.0106 0.576 Uiso 0.526(13) 1 calc PR B 2
H24F H 1.0052 0.1654 -0.0193 0.576 Uiso 0.526(13) 1 calc PR B 2

loop_
_atom_site_aniso_label
_atom_site_aniso_U_11
_atom_site_aniso_U_22
_atom_site_aniso_U_33
_atom_site_aniso_U_23
_atom_site_aniso_U_13
_atom_site_aniso_U_12
Li 0.055(4) 0.078(5) 0.063(4) 0.005(4) 0.018(3) 0.017(4)
Si1 0.0567(8) 0.0690(8) 0.0566(8) -0.0013(6) 0.0105(6) 0.0187(6)
Si2 0.1056(11) 0.0830(10) 0.0398(7) 0.0089(6) 0.0123(7) 0.0481(8)
O 0.107(3) 0.089(3) 0.117(3) -0.034(2) 0.022(2) -0.001(2)
N1 0.057(2) 0.098(3) 0.041(2) 0.008(2) 0.0167(18) 0.030(2)
N2 0.0409(17) 0.062(2) 0.0375(19) -0.0017(15) 0.0072(14) 0.0122(15)
N3 0.069(2) 0.073(3) 0.056(2) 0.0034(19) 0.0231(18) 0.020(2)
C1 0.040(2) 0.061(2) 0.042(2) -0.0026(18) 0.0075(17) 0.0085(19)
C2 0.040(2) 0.066(2) 0.039(2) -0.0038(18) 0.0018(17) 0.0159(19)
C3 0.068(3) 0.088(3) 0.045(3) 0.004(2) 0.008(2) 0.028(3)
C4 0.076(3) 0.100(4) 0.055(3) 0.006(2) -0.007(2) 0.042(3)
C5 0.052(2) 0.092(3) 0.062(3) -0.010(2) -0.001(2) 0.032(2)
C6 0.041(2) 0.076(3) 0.050(3) -0.011(2) 0.0008(18) 0.012(2)
C7 0.0328(19) 0.060(2) 0.041(2) -0.0083(18) 0.0015(16) 0.0082(18)
C8 0.039(2) 0.057(2) 0.042(2) -0.0063(17) 0.0096(17) 0.0088(18)
C9 0.059(2) 0.064(3) 0.047(3) -0.0001(19) 0.0178(19) 0.015(2)
C10 0.076(3) 0.071(3) 0.053(3) 0.007(2) 0.024(2) 0.009(2)
C11 0.109(4) 0.066(3) 0.128(5) -0.013(3) 0.086(4) -0.015(3)
C15 0.068(3) 0.165(6) 0.076(4) -0.010(4) 0.004(3) 0.006(4)
C16 0.087(3) 0.060(3) 0.106(4) -0.003(3) 0.039(3) 0.000(3)
C17 0.086(4) 0.085(4) 0.112(5) -0.002(3) -0.012(3) 0.015(3)
C18 0.191(7) 0.196(8) 0.046(3) 0.021(4) 0.024(4) 0.116(6)
C19 0.072(3) 0.117(4) 0.080(4) -0.017(3) -0.021(3) 0.036(3)
C20 0.163(6) 0.075(4) 0.115(5) 0.026(3) 0.038(4) 0.041(4)
C12 0.122(7) 0.119(7) 0.338(17) -0.025(8) 0.141(9) -0.033(6)
C13 0.246(11) 0.120(7) 0.164(8) 0.041(6) 0.112(8) -0.036(7)
C14 0.106(6) 0.111(6) 0.185(9) 0.010(6) 0.027(5) -0.058(5)

loop_
_geom_angle_atom_site_label_1
_geom_angle_atom_site_label_2
_geom_angle_atom_site_label_3
_geom_angle
_geom_angle_site_symmetry_1
_geom_angle_site_symmetry_3
_geom_angle_publ_flag
O Li N1 120.2(4) . 3_765 ?
O Li N2 113.7(4) . . ?
N1 Li N2 123.4(4) 3_765 . ?
O Li N1 114.4(4) . . ?
N1 Li N1 104.6(3) 3_765 . ?
N2 Li N1 65.1(2) . . ?
N3 Si1 C17 103.8(2) . . ?
N3 Si1 C15 106.4(3) . . ?
C17 Si1 C15 109.4(3) . . ?
N3 Si1 C16 118.81(19) . . ?
C17 Si1 C16 109.1(3) . . ?
C15 Si1 C16 109.1(3) . . ?
C19 Si2 C18 105.7(3) . . ?
C19 Si2 C20 107.7(3) . . ?
C18 Si2 C20 109.9(3) . . ?
C19 Si2 C9 113.3(2) . . ?
C18 Si2 C9 108.9(2) . . ?
C20 Si2 C9 111.3(3) . . ?
C23 O C21 113.9(13) . . ?
C23 O C23A 47.1(9) . . ?
C21 O C23A 80.1(12) . . ?
C23 O C21A 97.9(9) . . ?
C21 O C21A 59.5(7) . . ?
C23A O C21A 108.6(12) . . ?
C23 O Li 126.6(8) . . ?
C21 O Li 116.9(9) . . ?
C23A O Li 129.6(10) . . ?
C21A O Li 121.0(8) . . ?
C1 N1 Li 130.1(4) . 3_765 ?
C1 N1 Li 78.6(3) . . ?
Li N1 Li 75.4(3) 3_765 . ?
C1 N2 C8 109.0(3) . . ?
C1 N2 Li 87.2(3) . . ?
C8 N2 Li 146.9(3) . . ?
C10 N3 Si1 137.9(3) . . ?
N1 C1 N2 120.7(3) . . ?
N1 C1 C2 128.8(4) . . ?
N2 C1 C2 110.5(3) . . ?
C3 C2 C7 121.9(3) . . ?
C3 C2 C1 132.0(3) . . ?
C7 C2 C1 106.1(3) . . ?
C2 C3 C4 117.9(4) . . ?
C5 C4 C3 121.0(4) . . ?
C4 C5 C6 121.2(4) . . ?
C5 C6 C7 118.8(4) . . ?
C6 C7 C2 119.3(3) . . ?
C6 C7 C8 134.4(3) . . ?
C2 C7 C8 106.3(3) . . ?
C9 C8 N2 122.1(3) . . ?
C9 C8 C7 129.9(3) . . ?
N2 C8 C7 108.0(3) . . ?
C8 C9 C10 121.2(4) . . ?
C8 C9 Si2 118.1(3) . . ?
C10 C9 Si2 120.5(3) . . ?
N3 C10 C9 124.1(4) . . ?
N3 C10 C11 117.6(4) . . ?
C9 C10 C11 118.3(4) . . ?
C14A C11 C14 59(3) . . ?
C14A C11 C12 55(3) . . ?
C14 C11 C12 113.6(8) . . ?
C14A C11 C13 133(3) . . ?
C14 C11 C13 108.9(6) . . ?
C12 C11 C13 108.7(7) . . ?
C14A C11 C10 120(3) . . ?
C14 C11 C10 110.3(4) . . ?
C12 C11 C10 107.6(5) . . ?
C13 C11 C10 107.6(6) . . ?
C14A C11 C12A 104(4) . . ?
C14 C11 C12A 137.8(19) . . ?
C12 C11 C12A 59(2) . . ?
C13 C11 C12A 51(2) . . ?
C10 C11 C12A 111.3(19) . . ?
C14A C11 C13A 109(4) . . ?
C14 C11 C13A 59.4(18) . . ?
C12 C11 C13A 139.3(18) . . ?
C13 C11 C13A 51.1(18) . . ?
C10 C11 C13A 112.2(18) . . ?
C12A C11 C13A 98(3) . . ?
O C21 C22 98.8(4) . . ?
O C23 C24 98.8(4) . . ?
O C21A C22A 99.2(4) . . ?
O C23A C24A 98.1(4) . . ?

loop_
_geom_bond_atom_site_label_1
_geom_bond_atom_site_label_2
_geom_bond_distance
_geom_bond_site_symmetry_2
_geom_bond_publ_flag
Li O 1.925(9) . ?
Li N1 2.007(8) 3_765 ?
Li N2 2.032(7) . ?
Li N1 2.249(8) . ?
Si1 N3 1.716(4) . ?
Si1 C17 1.838(5) . ?
Si1 C15 1.846(5) . ?
Si1 C16 1.847(5) . ?
Si2 C19 1.868(6) . ?
Si2 C18 1.874(5) . ?
Si2 C20 1.882(6) . ?
Si2 C9 1.883(4) . ?
O C23 1.465(5) . ?
O C21 1.468(5) . ?
O C23A 1.472(5) . ?
O C21A 1.473(5) . ?
N1 C1 1.326(5) . ?
N1 Li 2.007(8) 3_765 ?
N2 C1 1.335(5) . ?
N2 C8 1.400(4) . ?
N3 C10 1.246(5) . ?
C1 C2 1.478(5) . ?
C2 C3 1.378(5) . ?
C2 C7 1.398(5) . ?
C3 C4 1.385(6) . ?
C4 C5 1.376(6) . ?
C5 C6 1.381(6) . ?
C6 C7 1.389(5) . ?
C7 C8 1.489(5) . ?
C8 C9 1.359(5) . ?
C9 C10 1.523(6) . ?
C10 C11 1.589(7) . ?
C11 C14A 1.45(7) . ?
C11 C14 1.456(10) . ?
C11 C12 1.497(10) . ?
C11 C13 1.533(11) . ?
C11 C12A 1.62(5) . ?
C11 C13A 1.70(5) . ?
C21 C22 1.538(5) . ?
C23 C24 1.536(5) . ?
C21A C22A 1.529(5) . ?
C23A C24A 1.540(5) . ?
